data_7248313
loop_
_publ_author_name
'Soto-Su&#xe1;rez, F&#xe1;tima M'
'Rojo-Portillo, Tania'
'Huerta, Eduardo H.'
'Aguilera-Cruz, Alejandro'
'Tapia-B&#xe1;rcenas, Alberto'
'Contreras-Cruz, David Atahualpa'
'Toscano, Rub&#xe9;n A'
'Quir&#xf3;z-Garc&#xed;a, Beatriz'
'Rojas-Aguilar, Aaron'
'Cort&#xe9;s-Guzm&#xe1;n, Fernando'
'Bacsa, John'
'Ram&#xed;rez-Gualito, Karla'
'Barquera-Lozada, Jos&#xe9; Enrique'
'Cuevas, Gabriel'

_publ_section_title
;
 Stereoelectronic interactions are too weak to explain the molecular
 conformation in solid state of
 <i>cis</i>-2-<i>tert</i>-butyl-5-(<i>tert</i>-butylsulfonyl)-1,3-dioxane.
;
_journal_issue 13
_journal_name_full 'Physical chemistry chemical physics : PCCP'
_journal_page_first 10021
_journal_page_last 10028
_journal_paper_doi 10.1039/d3cp04914k
_journal_volume 26
_journal_year 2024
_chemical_absolute_configuration unk
_chemical_formula_moiety '4(C12 H24 O4 S)'
_chemical_formula_sum 'C48 H96 O16 S4'
_chemical_formula_weight 1057.552
_space_group_crystal_system monoclinic
_space_group_IT_number 9
_space_group_name_Hall 'C -2yc'
_space_group_name_H-M_alt 'C 1 c 1'
_symmetry_Int_Tables_number 9
_audit_creation_date 2022-10-20
_audit_creation_method
;
Olex2 1.5
(compiled 2022.04.07 svn.rca3783a0 for OlexSys, GUI svn.r6498)
;
_audit_update_record
;
2023-10-20 deposited with the CCDC.	2024-02-28 downloaded from the CCDC.
;
_cell_angle_alpha 90
_cell_angle_beta 96.6449(16)
_cell_angle_gamma 90
_cell_formula_units_Z 1
_cell_length_a 22.8417(4)
_cell_length_b 5.94667(13)
_cell_length_c 10.39189(16)
_cell_measurement_reflns_used 17577
_cell_measurement_temperature 99.99(10)
_cell_measurement_theta_max 65.8920
_cell_measurement_theta_min 3.9400
_cell_volume 1402.07(5)
_computing_cell_refinement 'CrysAlisPro 1.171.41.98a (Rigaku OD, 2021)'
_computing_data_collection 'CrysAlisPro 1.171.41.98a (Rigaku OD, 2021)'
_computing_data_reduction 'CrysAlisPro 1.171.41.98a (Rigaku OD, 2021)'
_computing_molecular_graphics 'Olex2 1.5 (Dolomanov et al., 2009)'
_computing_publication_material 'Olex2 1.5 (Dolomanov et al., 2009)'
_computing_structure_refinement 'olex2.refine 1.5 (Bourhis et al., 2015)'
_computing_structure_solution 'SHELXT  (Sheldrick, 2015)'
_diffrn_ambient_environment N~2~
_diffrn_ambient_temperature 99.99(10)
_diffrn_detector 'Hybrid Pixel Array Detector'
_diffrn_detector_area_resol_mean 10.0000
_diffrn_detector_type HyPix
_diffrn_measured_fraction_theta_full 1.0000
_diffrn_measured_fraction_theta_max 0.9985
_diffrn_measurement_details
;
List of Runs (angles in degrees, time in seconds):

  # Type    Start    End  Width  t~exp~   \w     \q     \k     \f   Frames
#--------------------------------------------------------------------------
  1  \w    -23.00  22.00   0.50    3.00    --   -6.00 -99.00   0.00   90
  2  \w    -67.00  21.00   0.50    3.00    --    6.00 -39.00 -19.19  176
  3  \w    -23.00  41.00   0.50    3.00    --    6.00 -99.00  60.00  128
  4  \w     -5.00  22.00   0.50    3.00    --    6.00 -40.00 130.79   54
  5  \w    -18.00  67.00   0.50    3.00    --    6.00  77.00 -90.00  170
  6  \w    -10.00  79.00   0.50    3.00    --    6.00  57.00 120.00  178
  7  \w    -62.00  22.00   0.50    3.00    --    6.00 -40.00  67.97  168
  8  \w    -67.00 -14.00   0.50    3.00    --    6.00 -40.00 130.79  106
  9  \w    -63.00  22.00   0.50    3.00    --    6.00 -40.00 -98.90  170
 10  \w     56.00  82.00   0.50    3.50    --   25.68-154.00  -4.00   52
 11  \w     54.00  94.00   0.50    7.00    --   32.74 154.00  34.00   80
 12  \w     14.00  40.00   0.50    7.00    --   32.74-121.00 153.00   52
 13  \w     15.00  40.00   0.50    7.00    --  -32.74  77.00  60.00   50
 14  \w    -97.00 -65.00   0.50    7.00    --  -32.74 178.00 -60.00   64
 15  \w    -17.00  28.00   0.50    7.00    --  -32.74  77.00-120.00   90
 16  \w    -85.00 -60.00   0.50   11.00    --  -42.94 121.00-123.00   50
 17  \w    -24.00   4.00   0.50   11.00    --   42.94 -19.00-120.00   56
 18  \w      2.00  77.00   0.50   11.00    --   42.94 -99.00-180.00  150
 19  \w   -107.00 -42.00   0.50   14.00    --  -60.36 121.00-123.00  130
 20  \w   -131.00 -50.00   0.50   14.00    --  -60.36 -57.00 -60.00  162
 21  \w    -76.00 -50.00   0.50   14.00    --  -60.36 125.00-180.00   52
 22  \w     73.00 143.00   0.50   14.00    --   90.62 153.00  35.00  140
 23  \w    -51.00 -26.00   0.50   14.00    --  -89.99  19.00-180.00   50
 24  \w    -68.00 -17.00   0.50   14.00    --  -89.99  57.00-180.00  102
 25  \w    -45.00 -15.00   0.50   14.00    --  -89.99  19.00 -90.00   60
 26  \w   -163.00-128.00   0.50   14.00    --  -89.99 -99.00 -30.00   70
 27  \w    -46.00 -14.00   0.50   14.00    --  -89.99  19.00 -60.00   64
 28  \w   -111.00 -65.00   0.50   14.00    --  -89.99 125.00-180.00   92
 29  \w    -59.00 -23.00   0.50   14.00    --  -89.99  38.00  30.00   72
 30  \w    -46.00 -15.00   0.50   14.00    --  -89.99  19.00 120.00   62
 31  \w   -112.00 -66.00   0.50   14.00    --  -89.99 125.00  60.00   92
 32  \w    -84.00 -17.00   0.50   14.00    --  -89.99  57.00  90.00  134
 33  \w    -66.00 -27.00   0.50   14.00    --  -89.99  38.00-180.00   78
 34  \w   -112.00 -85.00   0.50   14.00    --  -89.99 125.00 -90.00   54
 35  \w    -71.00 -35.00   0.50   14.00    --  -89.99 125.00 -90.00   72
 36  \w   -105.00 -72.00   0.50   14.00    --  -89.99 125.00 150.00   66
 37  \w    -83.00 -18.00   0.50   14.00    --  -89.99  57.00  30.00  130
 38  \w    -66.00 -33.00   0.50   14.00    --  -89.99  38.00 150.00   66
 39  \w   -104.00 -76.00   0.50   14.00    --  -89.99 125.00  30.00   56
 40  \w   -103.00 -69.00   0.50   14.00    --  -89.99 125.00 -60.00   68
 41  \w    -66.00 -24.00   0.50   14.00    --  -89.99  38.00 -90.00   84
 42  \w    -48.00 -14.00   0.50   14.00    --  -89.99  19.00-150.00   68
 43  \w    -59.00 -28.00   0.50   17.00    --  -89.99  38.00  90.00   62
 44  \w    -49.00 -14.00   0.50   17.00    --  -89.99  19.00-120.00   70
 45  \w    -41.00 -14.00   0.50   17.00    --  -89.99  19.00  60.00   54
 46  \w    -63.00 -34.00   0.50   17.00    --  -89.99  38.00-120.00   58
 47  \w     18.00  43.00   0.50   17.00    --   90.62 -57.00 -60.00   50
 48  \w     18.00  44.00   0.50   17.00    --   90.62 -57.00-120.00   52
 49  \w     85.00 111.00   0.50   17.00    --   90.62  19.00   0.00   52
 50  \w    -29.00  -4.00   0.50   17.00    --   46.41 -19.00   0.00   50
 51  \w   -108.00 -54.00   0.50   17.00    -- -113.25 108.00 -14.41  108
 52  \w   -107.00 -75.00   0.50   17.00    -- -113.25 103.00  91.40   64
 53  \w   -125.00 -95.00   0.50   17.00    -- -113.25 -15.00 -30.00   60
 54  \w   -171.00-116.00   0.50   17.00    -- -113.25 -95.00  90.00  110
 55  \w   -169.00 -96.00   0.50   17.00    -- -113.25-125.00 -30.00  146
 56  \w   -106.00 -57.00   0.50   17.00    -- -113.25 100.00-176.97   98
 57  \w    -75.00 -44.00   0.50   17.00    -- -113.25 114.00-133.41   62
 58  \w    -72.00 -43.00   0.50   17.00    -- -113.25  45.00-120.00   58
 59  \w    -67.00 -40.00   0.50   17.00    -- -113.25  61.00   0.00   54
 60  \w   -173.00-137.00   0.50   17.00    -- -113.25 -15.00  30.00   72
 61  \w   -134.00-108.00   0.50   17.00    -- -113.25 -15.00  30.00   52
 62  \w   -142.00 -96.00   0.50   17.00    -- -113.25-125.00   0.00   92
 63  \w    -67.00 -41.00   0.50   17.00    -- -113.25  45.00-150.00   52
 64  \w   -108.00 -83.00   0.50   17.00    -- -113.25 114.00-133.41   50
 65  \w    -76.00 -47.00   0.50   17.00    -- -113.25  99.00  35.69   58
 66  \w    -83.00 -44.00   0.50   17.00    -- -113.25 125.00-120.00   78
 67  \w    -68.00 -42.00   0.50   17.00    -- -113.25 115.00  73.48   52
 68  \w   -167.00-141.00   0.50   17.00    -- -113.25-125.00-150.00   52
 69  \w   -133.00 -96.00   0.50   17.00    -- -113.25-125.00-150.00   74
 70  \w     50.00  75.00   0.50   17.00    --   32.74-113.00  58.00   50
 71  \w      9.00  67.00   0.50   17.00    --   32.74  77.00   0.00  116
 72  \w     75.00 101.00   0.50   17.00    --   32.74  77.00   0.00   52
 73  \w     11.00  37.00   0.50   17.00    --   32.74  77.00  90.00   52
 74  \w     42.00 102.00   0.50   17.00    --   32.74  77.00  90.00  120
 75  \w     22.00 104.00   0.50   17.00    --   32.74  57.00-150.00  164
 76  \w     17.00  94.00   0.50   17.00    --   32.74  57.00   0.00  154
 77  \w     17.00  63.00   0.50   17.00    --   32.74  57.00  90.00   92
 78  \w     68.00  95.00   0.50   17.00    --   32.74  57.00  90.00   54
 79  \w      9.00  56.00   0.50   17.00    --   32.74  77.00-120.00   94
;
_diffrn_measurement_device 'four-circle diffractometer'
_diffrn_measurement_device_type 'XtaLAB Synergy, Dualflex, HyPix'
_diffrn_measurement_method '\w scans'
_diffrn_orient_matrix_type 'CrysAlisPro convention (1999,Acta A55,543-557)'
_diffrn_orient_matrix_UB_11 0.0072957000
_diffrn_orient_matrix_UB_12 -0.1145296000
_diffrn_orient_matrix_UB_13 0.0124080000
_diffrn_orient_matrix_UB_21 -0.0298630000
_diffrn_orient_matrix_UB_22 -0.0305189000
_diffrn_orient_matrix_UB_23 -0.0176931000
_diffrn_orient_matrix_UB_31 0.0056740000
_diffrn_orient_matrix_UB_32 -0.0134565000
_diffrn_orient_matrix_UB_33 -0.0652300000
_diffrn_radiation_monochromator mirror
_diffrn_radiation_probe x-ray
_diffrn_radiation_type 'Mo K\a'
_diffrn_radiation_wavelength 0.71073
_diffrn_reflns_av_R_equivalents 0.0362
_diffrn_reflns_av_unetI/netI 0.0242
_diffrn_reflns_Laue_measured_fraction_full 1.0000
_diffrn_reflns_Laue_measured_fraction_max 0.9985
_diffrn_reflns_limit_h_max 60
_diffrn_reflns_limit_h_min -59
_diffrn_reflns_limit_k_max 15
_diffrn_reflns_limit_k_min -15
_diffrn_reflns_limit_l_max 18
_diffrn_reflns_limit_l_min -27
_diffrn_reflns_number 136275
_diffrn_reflns_point_group_measured_fraction_full 0.9988
_diffrn_reflns_point_group_measured_fraction_max 0.7771
_diffrn_reflns_theta_full 25.2417
_diffrn_reflns_theta_max 69.25
_diffrn_reflns_theta_min 1.80
_diffrn_source 'micro-focus sealed X-ray tube'
_diffrn_source_type 'PhotonJet (Mo) X-ray Source'
_exptl_absorpt_coefficient_mu 0.233
_exptl_absorpt_correction_T_max 1.000
_exptl_absorpt_correction_T_min 0.792
_exptl_absorpt_correction_type gaussian
_exptl_absorpt_process_details
;
CrysAlisPro 1.171.41.98a (Rigaku Oxford Diffraction, 2021)
Numerical absorption correction based on gaussian integration over
a multifaceted crystal model
Empirical absorption correction using spherical harmonics,
implemented in SCALE3 ABSPACK scaling algorithm.
;
_exptl_crystal_density_diffrn 1.253
_exptl_crystal_description block
_exptl_crystal_F_000 576.823
_exptl_crystal_size_max 0.209
_exptl_crystal_size_mid 0.196
_exptl_crystal_size_min 0.192
_refine_diff_density_max 0.2696
_refine_diff_density_min -0.2366
_refine_diff_density_rms 0.0423
_refine_ls_abs_structure_details 'Hooft, R.W.W., Straver, L.H., Spek, A.L. (2010). J. Appl. Cryst., 43, 665-668.'
_refine_ls_abs_structure_Flack 0.025(8)
_refine_ls_d_res_high 0.3800
_refine_ls_d_res_low 11.3441
_refine_ls_extinction_coef 0.00118(17)
_refine_ls_extinction_expression Fc^*^=kFc[1+0.001xFc^2^\l^3^/sin(2\q)]^-1/4^
_refine_ls_goodness_of_fit_ref 1.0177
_refine_ls_hydrogen_treatment refall
_refine_ls_matrix_type full
_refine_ls_number_constraints 0
_refine_ls_number_parameters 396
_refine_ls_number_reflns 20798
_refine_ls_number_restraints 2
_refine_ls_restrained_S_all 1.0177
_refine_ls_R_factor_all 0.0368
_refine_ls_R_factor_gt 0.0238
_refine_ls_shift/su_max 0.0004
_refine_ls_shift/su_mean 0.0000
_refine_ls_structure_factor_coef Fsqd
_refine_ls_weighting_details 'w=1/[\s^2^(Fo^2^)+(0.0000P)^2^+0.0530P] where P=(Fo^2^+2Fc^2^)/3'
_refine_ls_weighting_scheme calc
_refine_ls_wR_factor_gt 0.0374
_refine_ls_wR_factor_ref 0.0405
_reflns_Friedel_coverage 0.555
_reflns_limit_h_max 60
_reflns_limit_h_min -59
_reflns_limit_k_max 15
_reflns_limit_k_min -15
_reflns_limit_l_max 18
_reflns_limit_l_min -27
_reflns_number_gt 16445
_reflns_number_total 20798
_reflns_threshold_expression I>=2u(I)
_cod_data_source_file d3cp04914k2.cif
_cod_data_source_block unam-9-28-21_03
_cod_depositor_comments 'Adding full bibliography for 7248313.cif.'
_cod_original_sg_symbol_Hall ' C -2yc'
_cod_database_code 7248313
_chemical_oxdiff_formula 'C48  H96  O16  S4  '
_olex2_refinement_description
;
;
_olex2_submission_special_instructions 'No special instructions were received'
_oxdiff_exptl_absorpt_empirical_details
;
Empirical correction (ABSPACK) includes:
- Absorption correction using spherical harmonics
- Frame scaling
;
_oxdiff_exptl_absorpt_empirical_full_max 1.256
_oxdiff_exptl_absorpt_empirical_full_min 0.881

loop_
_space_group_symop_id
_space_group_symop_operation_xyz
1 x,y,z
2 x,-y,z+1/2
3 x+1/2,y+1/2,z
4 x+1/2,-y+1/2,z+1/2

loop_
_atom_site_label
_atom_site_type_symbol
_atom_site_fract_x
_atom_site_fract_y
_atom_site_fract_z
_atom_site_U_iso_or_equiv
_atom_site_adp_type
_atom_site_occupancy
_atom_site_refinement_flags_posn
S1 S 0.426540(6) 0.26880(2) 0.509096(13) 0.01495(3) Uani 1.000000 .
O1 O 0.558397(9) 0.49057(3) 0.583469(19) 0.01664(3) Uani 1.000000 .
O3 O 0.424616(11) 0.38814(5) 0.62951(2) 0.02467(4) Uani 1.000000 .
O2 O 0.565858(9) 0.17204(4) 0.458295(19) 0.01768(3) Uani 1.000000 .
O4 O 0.438488(11) 0.03057(4) 0.51571(3) 0.02825(5) Uani 1.000000 .
C2 C 0.513636(12) 0.58941(5) 0.49485(3) 0.01985(4) Uani 1.000000 .
C9 C 0.354928(11) 0.30321(4) 0.41416(2) 0.01454(3) Uani 1.000000 .
C3 C 0.478332(11) 0.40847(5) 0.41521(2) 0.01750(4) Uani 1.000000 .
C6 C 0.690005(14) 0.13891(7) 0.54361(3) 0.02523(6) Uani 1.000000 .
C11 C 0.341094(14) 0.55357(5) 0.39736(3) 0.02151(5) Uani 1.000000 .
C1 C 0.596440(11) 0.35639(4) 0.51844(2) 0.01493(3) Uani 1.000000 .
C8 C 0.678291(14) 0.47691(7) 0.68173(3) 0.02494(5) Uani 1.000000 .
C7 C 0.622582(17) 0.12138(6) 0.71657(3) 0.02546(5) Uani 1.000000 .
C5 C 0.646782(11) 0.27216(5) 0.61609(2) 0.01678(4) Uani 1.000000 .
C12 C 0.355752(15) 0.18578(6) 0.28358(3) 0.02261(5) Uani 1.000000 .
C4 C 0.520621(12) 0.24335(6) 0.36092(2) 0.02019(4) Uani 1.000000 .
C10 C 0.311007(14) 0.19039(6) 0.49466(3) 0.02193(5) Uani 1.000000 .
H2b H 0.4863(2) 0.6901(10) 0.5500(6) 0.0276(14) Uani 1.000000 .
H8c H 0.7156(3) 0.4229(14) 0.7486(7) 0.0470(19) Uani 1.000000 .
H8a H 0.6488(3) 0.5768(11) 0.7348(6) 0.0324(14) Uani 1.000000 .
H6a H 0.6696(3) -0.0088(12) 0.4970(7) 0.0402(16) Uani 1.000000 .
H10c H 0.3113(3) 0.2681(12) 0.5888(6) 0.0385(17) Uani 1.000000 .
H1 H 0.6139(2) 0.4576(10) 0.4425(6) 0.0294(13) Uani 1.000000 .
H3 H 0.4518(3) 0.4903(11) 0.3331(6) 0.0316(15) Uani 1.000000 .
H6c H 0.7074(3) 0.2375(14) 0.4683(7) 0.048(2) Uani 1.000000 .
H12b H 0.3864(3) 0.2595(11) 0.2250(6) 0.0384(17) Uani 1.000000 .
H7b H 0.5928(3) 0.2151(12) 0.7710(7) 0.0443(19) Uani 1.000000 .
H10a H 0.3207(3) 0.0164(10) 0.5074(7) 0.0428(17) Uani 1.000000 .
H2a H 0.5344(3) 0.6989(10) 0.4275(7) 0.0392(16) Uani 1.000000 .
H4a H 0.4985(3) 0.0923(12) 0.3225(6) 0.0351(15) Uani 1.000000 .
H6b H 0.7277(3) 0.0845(14) 0.6108(6) 0.046(2) Uani 1.000000 .
H7a H 0.6583(3) 0.0580(15) 0.7851(7) 0.057(2) Uani 1.000000 .
H11a H 0.3696(3) 0.6371(11) 0.3361(7) 0.0371(16) Uani 1.000000 .
H4b H 0.5404(3) 0.3283(13) 0.2825(6) 0.0367(16) Uani 1.000000 .
H11c H 0.3445(4) 0.6379(11) 0.4914(7) 0.048(2) Uani 1.000000 .
H12c H 0.3666(4) 0.0111(13) 0.2968(7) 0.053(2) Uani 1.000000 .
H11b H 0.2969(3) 0.5734(12) 0.3539(7) 0.0421(17) Uani 1.000000 .
H10b H 0.2670(3) 0.2105(13) 0.4446(7) 0.0449(19) Uani 1.000000 .
H12a H 0.3120(3) 0.1948(15) 0.2309(7) 0.053(2) Uani 1.000000 .
H8b H 0.6956(3) 0.5873(13) 0.6132(7) 0.0480(19) Uani 1.000000 .
H7c H 0.6001(4) -0.0240(12) 0.6724(7) 0.0455(18) Uani 1.000000 .

loop_
_atom_site_aniso_label
_atom_site_aniso_U_11
_atom_site_aniso_U_22
_atom_site_aniso_U_33
_atom_site_aniso_U_12
_atom_site_aniso_U_13
_atom_site_aniso_U_23
S1 0.01358(4) 0.01820(5) 0.01331(4) 0.00346(5) 0.00255(3) 0.00359(5)
O1 0.01395(6) 0.01696(7) 0.01908(7) 0.00314(5) 0.00218(5) -0.00073(5)
O3 0.02173(9) 0.03937(13) 0.01306(6) -0.00491(8) 0.00262(6) -0.00298(7)
O2 0.01493(7) 0.02262(8) 0.01540(6) 0.00499(6) 0.00134(5) -0.00274(6)
O4 0.02665(11) 0.02214(9) 0.03776(12) 0.01126(8) 0.01133(10) 0.01399(9)
C2 0.01501(9) 0.01734(9) 0.02733(11) 0.00367(7) 0.00294(8) 0.00542(8)
C9 0.01393(8) 0.01547(8) 0.01428(7) 0.00030(6) 0.00182(6) 0.00022(6)
C3 0.01264(8) 0.02425(10) 0.01566(8) 0.00358(7) 0.00188(6) 0.00574(7)
C6 0.01819(11) 0.03625(16) 0.02100(10) 0.01164(10) 0.00124(8) -0.00473(10)
C11 0.02019(11) 0.01914(10) 0.02554(11) 0.00748(8) 0.00408(9) 0.00427(8)
C1 0.01253(7) 0.01962(9) 0.01283(7) 0.00335(6) 0.00233(5) 0.00240(6)
C8 0.01732(10) 0.03176(14) 0.02500(12) 0.00104(10) -0.00068(9) -0.00600(10)
C7 0.03123(14) 0.02828(13) 0.01716(9) 0.00660(11) 0.00407(9) 0.00739(9)
C5 0.01445(8) 0.02262(10) 0.01317(7) 0.00532(7) 0.00127(6) 0.00056(7)
C12 0.02802(13) 0.02388(12) 0.01585(8) -0.00533(10) 0.00213(8) -0.00410(8)
C4 0.01437(9) 0.03311(13) 0.01314(7) 0.00322(8) 0.00179(6) -0.00156(8)
C10 0.01821(10) 0.02692(12) 0.02130(10) -0.00380(9) 0.00502(8) 0.00288(9)
H2b 0.024(3) 0.020(3) 0.038(4) 0.006(2) -0.000(3) 0.003(3)
H8c 0.038(4) 0.059(5) 0.039(4) 0.009(4) -0.019(3) -0.016(3)
H8a 0.032(4) 0.032(4) 0.034(3) 0.005(3) 0.003(3) -0.007(3)
H6a 0.034(4) 0.045(4) 0.041(4) 0.013(3) 0.000(3) -0.003(3)
H10c 0.038(4) 0.054(5) 0.024(3) -0.004(3) 0.008(3) -0.004(3)
H1 0.019(3) 0.038(4) 0.031(3) 0.001(3) 0.004(2) 0.009(3)
H3 0.024(3) 0.044(4) 0.026(3) -0.002(3) 0.003(3) 0.015(3)
H6c 0.034(4) 0.073(6) 0.041(4) 0.010(4) 0.018(3) -0.002(4)
H12b 0.048(4) 0.047(4) 0.022(3) -0.010(3) 0.012(3) -0.004(3)
H7b 0.055(5) 0.042(4) 0.040(4) 0.011(4) 0.022(4) 0.015(3)
H10a 0.053(5) 0.032(3) 0.047(4) 0.006(3) 0.019(4) 0.004(3)
H2a 0.030(4) 0.034(4) 0.053(4) 0.006(3) 0.000(3) 0.020(3)
H4a 0.021(3) 0.057(4) 0.027(3) -0.002(3) 0.004(2) -0.012(3)
H6b 0.041(4) 0.069(5) 0.027(3) 0.032(4) -0.005(3) -0.013(3)
H7a 0.051(5) 0.073(6) 0.045(4) 0.012(4) 0.001(4) 0.039(4)
H11a 0.036(4) 0.028(4) 0.050(4) 0.007(3) 0.018(3) 0.015(3)
H4b 0.020(3) 0.064(5) 0.025(3) 0.005(3) -0.001(3) 0.006(3)
H11c 0.068(6) 0.031(4) 0.044(4) 0.012(4) 0.007(4) -0.009(4)
H12c 0.077(6) 0.047(5) 0.032(4) 0.012(4) 0.001(4) -0.007(3)
H11b 0.034(4) 0.043(4) 0.050(4) 0.001(3) 0.008(3) 0.007(3)
H10b 0.023(4) 0.074(6) 0.036(4) -0.017(4) 0.001(3) 0.005(4)
H12a 0.038(4) 0.089(6) 0.029(4) -0.017(4) -0.010(3) -0.015(4)
H8b 0.043(4) 0.057(5) 0.045(4) -0.011(4) 0.008(4) -0.003(4)
H7c 0.065(5) 0.040(4) 0.032(4) -0.005(4) 0.009(3) 0.016(3)

loop_
_atom_type_symbol
_atom_type_scat_dispersion_real
_atom_type_scat_dispersion_imag
_atom_type_scat_source
_atom_type_scat_dispersion_source
C 0.00310 0.00160 'NoSpherA2: Chem.Sci. 2021, DOI:10.1039/D0SC05526C' custom
H 0.00000 0.00000 'NoSpherA2: Chem.Sci. 2021, DOI:10.1039/D0SC05526C' custom
O 0.01080 0.00610 'NoSpherA2: Chem.Sci. 2021, DOI:10.1039/D0SC05526C' custom
S 0.12480 0.12450 'NoSpherA2: Chem.Sci. 2021, DOI:10.1039/D0SC05526C' custom

loop_
_exptl_crystal_face_index_h
_exptl_crystal_face_index_k
_exptl_crystal_face_index_l
_exptl_crystal_face_perp_dist
-1 1 1 0.1234
15 0 -14 0.1184
32 0 0 0.0855
-30 0 -3 0.1162
-2 -1 -14 0.1025
3 1 -14 0.1054
-5 -3 14 0.1099
-7 8 -4 0.1070
0 0 -15 0.0981
0 0 15 0.0988
-9 1 14 0.1143
29 3 1 0.1030
-29 -3 -2 0.1143
-2 -2 -14 0.1033
30 3 -2 0.1120
32 0 0 0.0855
29 -4 -3 0.0979
17 -7 -6 0.0919
14 -7 2 0.1105
-15 7 0 0.1046
-9 8 0 0.0986
12 -7 -7 0.0868
7 1 -14 0.1060
6 8 -2 0.1145
-25 -5 0 0.1069
-30 -3 4 0.1270
-32 -1 0 0.1027
0 -1 14 0.0983
-32 1 2 0.1108
0 1 14 0.1018
23 0 9 0.1150
-8 -8 0 0.0839
1 -8 2 0.0952
-4 7 7 0.1211
4 -7 -7 0.0937
2 -8 -4 0.0888
4 8 -4 0.1139
1 8 0 0.1037
-31 2 0 0.1087
-11 5 -10 0.1278
6 -1 14 0.1006
29 -3 2 0.1052

loop_
_geom_angle_atom_site_label_1
_geom_angle_atom_site_label_2
_geom_angle_atom_site_label_3
_geom_angle
_geom_angle_site_symmetry_1
_geom_angle_site_symmetry_3
_geom_angle_publ_flag
O4 S1 O3 117.771(19) . . ?
C9 S1 O3 107.382(16) . . ?
C9 S1 O4 106.810(17) . . ?
C3 S1 O3 109.110(17) . . ?
C3 S1 O4 110.043(16) . . ?
C3 S1 C9 104.907(13) . . ?
C1 O1 C2 111.15(2) . . ?
C4 O2 C1 111.44(2) . . ?
C3 C2 O1 110.75(2) . . ?
H2b C2 O1 107.6(3) . . ?
H2b C2 C3 112.2(3) . . ?
H2a C2 O1 108.9(3) . . ?
H2a C2 C3 108.1(4) . . ?
H2a C2 H2b 109.2(5) . . ?
C11 C9 S1 109.410(19) . . ?
C12 C9 S1 109.09(2) . . ?
C12 C9 C11 111.56(2) . . ?
C10 C9 S1 104.991(18) . . ?
C10 C9 C11 110.43(2) . . ?
C10 C9 C12 111.14(2) . . ?
C2 C3 S1 111.466(19) . . ?
C4 C3 S1 112.47(2) . . ?
C4 C3 C2 109.58(2) . . ?
H3 C3 S1 106.5(3) . . ?
H3 C3 C2 108.5(3) . . ?
H3 C3 C4 108.2(3) . . ?
H6a C6 C5 111.8(4) . . ?
H6c C6 C5 112.6(4) . . ?
H6c C6 H6a 106.8(6) . . ?
H6b C6 C5 110.1(3) . . ?
H6b C6 H6a 108.2(6) . . ?
H6b C6 H6c 107.1(6) . . ?
H11a C11 C9 112.6(3) . . ?
H11c C11 C9 110.6(4) . . ?
H11c C11 H11a 109.2(6) . . ?
H11b C11 C9 109.3(4) . . ?
H11b C11 H11a 107.8(5) . . ?
H11b C11 H11c 107.2(6) . . ?
O2 C1 O1 110.63(2) . . ?
C5 C1 O1 109.012(19) . . ?
C5 C1 O2 109.67(2) . . ?
H1 C1 O1 109.2(3) . . ?
H1 C1 O2 108.0(3) . . ?
H1 C1 C5 110.3(3) . . ?
H8c C8 C5 110.1(4) . . ?
H8a C8 C5 111.8(3) . . ?
H8a C8 H8c 108.7(5) . . ?
H8b C8 C5 112.3(4) . . ?
H8b C8 H8c 106.5(6) . . ?
H8b C8 H8a 107.2(5) . . ?
H7b C7 C5 110.6(3) . . ?
H7a C7 C5 110.4(4) . . ?
H7a C7 H7b 107.7(6) . . ?
H7c C7 C5 111.8(3) . . ?
H7c C7 H7b 109.7(6) . . ?
H7c C7 H7a 106.5(6) . . ?
C1 C5 C6 108.77(2) . . ?
C8 C5 C6 109.49(3) . . ?
C8 C5 C1 108.28(2) . . ?
C7 C5 C6 109.73(3) . . ?
C7 C5 C1 110.03(2) . . ?
C7 C5 C8 110.51(2) . . ?
H12b C12 C9 113.1(3) . . ?
H12c C12 C9 110.8(4) . . ?
H12c C12 H12b 108.2(6) . . ?
H12a C12 C9 108.7(4) . . ?
H12a C12 H12b 108.5(5) . . ?
H12a C12 H12c 107.3(6) . . ?
C3 C4 O2 111.47(2) . . ?
H4a C4 O2 106.5(3) . . ?
H4a C4 C3 112.3(3) . . ?
H4b C4 O2 109.7(3) . . ?
H4b C4 C3 108.0(4) . . ?
H4b C4 H4a 108.8(5) . . ?
H10c C10 C9 111.8(4) . . ?
H10a C10 C9 110.7(4) . . ?
H10a C10 H10c 108.9(6) . . ?
H10b C10 C9 108.6(4) . . ?
H10b C10 H10c 107.1(5) . . ?
H10b C10 H10a 109.6(6) . . ?

loop_
_geom_bond_atom_site_label_1
_geom_bond_atom_site_label_2
_geom_bond_distance
_geom_bond_site_symmetry_2
_geom_bond_publ_flag
S1 O3 1.4437(3) . ?
S1 O4 1.4428(3) . ?
S1 C9 1.8213(3) . ?
S1 C3 1.8189(3) . ?
O1 C2 1.4216(3) . ?
O1 C1 1.4087(3) . ?
O2 C1 1.4069(3) . ?
O2 C4 1.4246(3) . ?
C2 C3 1.5292(4) . ?
C2 H2b 1.077(6) . ?
C2 H2a 1.103(6) . ?
C9 C11 1.5278(4) . ?
C9 C12 1.5282(4) . ?
C9 C10 1.5331(4) . ?
C3 C4 1.5302(4) . ?
C3 H3 1.101(6) . ?
C6 C5 1.5304(4) . ?
C6 H6a 1.082(7) . ?
C6 H6c 1.089(7) . ?
C6 H6b 1.092(6) . ?
C11 H11a 1.082(6) . ?
C11 H11c 1.093(7) . ?
C11 H11b 1.065(7) . ?
C1 C5 1.5274(3) . ?
C1 H1 1.103(5) . ?
C8 C5 1.5337(5) . ?
C8 H8c 1.084(6) . ?
C8 H8a 1.093(6) . ?
C8 H8b 1.077(7) . ?
C7 C5 1.5275(4) . ?
C7 H7b 1.088(7) . ?
C7 H7a 1.086(7) . ?
C7 H7c 1.080(7) . ?
C12 H12b 1.073(6) . ?
C12 H12c 1.073(7) . ?
C12 H12a 1.083(7) . ?
C4 H4a 1.084(7) . ?
C4 H4b 1.099(6) . ?
C10 H10c 1.081(6) . ?
C10 H10a 1.063(6) . ?
C10 H10b 1.084(7) . ?

loop_
_geom_torsion_atom_site_label_1
_geom_torsion_atom_site_label_2
_geom_torsion_atom_site_label_3
_geom_torsion_atom_site_label_4
_geom_torsion
_geom_torsion_site_symmetry_1
_geom_torsion_site_symmetry_2
_geom_torsion_site_symmetry_3
_geom_torsion_site_symmetry_4
_geom_torsion_publ_flag
S1 C3 C2 O1 76.558(19) . . . . ?
S1 C3 C4 O2 -76.99(2) . . . . ?
O1 C2 C3 C4 -48.60(2) . . . . ?
O1 C1 O2 C4 63.13(2) . . . . ?
O1 C1 C5 C6 -176.48(2) . . . . ?
O1 C1 C5 C8 -57.57(2) . . . . ?
O1 C1 C5 C7 63.30(2) . . . . ?
O2 C1 C5 C6 62.26(2) . . . . ?
O2 C1 C5 C8 -178.83(2) . . . . ?
O2 C1 C5 C7 -57.96(2) . . . . ?
O2 C4 C3 C2 47.58(3) . . . . ?

loop_
_exptl_oxdiff_crystal_face_indexfrac_h
_exptl_oxdiff_crystal_face_indexfrac_k
_exptl_oxdiff_crystal_face_indexfrac_l
_exptl_oxdiff_crystal_face_x
_exptl_oxdiff_crystal_face_y
_exptl_oxdiff_crystal_face_z
-0.9880 0.9996 0.9999 -0.1093 -0.0187 -0.0843
14.5740 -0.3311 -13.7326 -0.0261 -0.1821 0.9829
31.9657 -0.4188 -0.0666 0.2803 -0.9406 0.1914
-30.4744 0.2121 -3.0872 -0.2849 0.9582 0.0256
-2.3475 -0.8199 -14.3208 -0.1009 0.3485 0.9319
3.3294 1.3929 -14.4456 -0.3145 0.1137 0.9424
-4.8138 -2.8248 13.7794 0.4594 -0.0138 -0.8881
-6.6779 7.8591 -3.7087 -0.9948 0.0252 0.0983
0.2894 0.2675 -14.5596 -0.2092 0.2408 0.9478
-0.2183 -0.2304 14.5581 0.2054 -0.2440 -0.9478
-9.3375 0.8928 14.3335 0.0075 -0.0020 -1.0000
29.4081 3.1061 0.9302 -0.1297 -0.9895 0.0644
-28.6084 -3.1963 -2.2230 0.1298 0.9912 0.0257
-2.1737 -2.0920 -13.9449 0.0507 0.3755 0.9254
30.3709 2.7431 -2.4833 -0.1234 -0.9467 0.2974
32.0031 0.4412 -0.2454 0.1799 -0.9648 0.1917
28.6464 -3.6568 -3.4897 0.5845 -0.6821 0.4394
16.6598 -6.5681 -5.8913 0.8007 -0.1928 0.5672
14.0835 -7.3617 2.0721 0.9716 -0.2326 0.0438
-15.2462 7.3721 0.0853 -0.9545 0.2288 -0.1913
-9.0933 8.0385 0.0850 -0.9859 0.0247 -0.1653
11.7759 -6.9284 -6.8539 0.7944 -0.0190 0.6071
6.6915 1.4647 -14.3576 -0.2971 0.0095 0.9548
5.8354 8.1615 -2.3278 -0.9210 -0.3822 0.0751
-24.8106 -5.3051 0.1633 0.4286 0.8999 -0.0800
-30.2495 -2.5314 3.9690 0.1185 0.9104 -0.3965
-31.6511 -1.3085 0.2242 -0.0783 0.9812 -0.1766
-0.2457 -0.9335 14.4739 0.2847 -0.2203 -0.9330
-32.1186 0.5317 2.2337 -0.2675 0.9034 -0.3351
0.4695 0.8113 14.4585 0.0899 -0.2946 -0.9514
23.4559 0.1974 8.7306 0.2569 -0.8610 -0.4391
-7.7575 -8.1353 0.1647 0.8772 0.4770 0.0547
1.1773 -8.2943 1.9766 0.9831 0.1830 -0.0106
-3.9724 7.2790 7.2062 -0.7732 -0.2310 -0.5905
4.1057 -7.2145 -7.3966 0.7644 0.2284 0.6029
1.7489 -8.0662 -3.9814 0.8872 0.2644 0.3782
3.5613 8.0301 -4.0388 -0.9438 -0.2800 0.1756
0.8038 8.3796 0.1809 -0.9516 -0.2829 -0.1200
-30.9521 2.1072 -0.0345 -0.4676 0.8606 -0.2017
-10.8822 4.8164 -10.2715 -0.7585 0.3597 0.5435
5.6154 -0.5123 14.0058 0.2734 -0.3999 -0.8748
29.2979 -2.8649 1.8854 0.5653 -0.8209 0.0818

loop_
_atom_site_anharm_gc_c_label
_atom_site_anharm_gc_c_111
_atom_site_anharm_gc_c_112
_atom_site_anharm_gc_c_113
_atom_site_anharm_gc_c_122
_atom_site_anharm_gc_c_123
_atom_site_anharm_gc_c_133
_atom_site_anharm_gc_c_222
_atom_site_anharm_gc_c_223
_atom_site_anharm_gc_c_233
_atom_site_anharm_gc_c_333
S1 0.0000000057(14) 0.0000000306(19) 0.0000000123(16) 0.000000071(12) 0.000000038(3) 0.000000029(3) 0.00000052(6) 0.00000019(3) -0.000000030(8) 0.000000036(13)

loop_
_atom_site_anharm_gc_d_label
_atom_site_anharm_gc_d_1111
_atom_site_anharm_gc_d_1112
_atom_site_anharm_gc_d_1113
_atom_site_anharm_gc_d_1122
_atom_site_anharm_gc_d_1123
_atom_site_anharm_gc_d_1133
_atom_site_anharm_gc_d_1222
_atom_site_anharm_gc_d_1223
_atom_site_anharm_gc_d_1233
_atom_site_anharm_gc_d_1333
_atom_site_anharm_gc_d_2222
_atom_site_anharm_gc_d_2223
_atom_site_anharm_gc_d_2233
_atom_site_anharm_gc_d_2333
_atom_site_anharm_gc_d_3333
S1 0.000000000042(19) 0.00000000004(5) 0.000000000122(19) 0.00000000036(12) -0.00000000005(6) 0.00000000027(3) -0.0000000037(9) 0.00000000025(19) -0.00000000004(14) 0.00000000019(8) 0.000000018(5) 0.0000000006(19) 0.0000000031(6) -0.0000000002(5) 0.0000000029(4)
